data_4338807
loop_
_publ_author_name
'Horn, Bettina'
'Limberg, Christian'
'Herwig, Christian'
'Braun, Beatrice'

_publ_section_title
;
 Three-Coordinate Nickel(II) and Nickel(I) Thiolate Complexes Based on the
 \b-Diketiminate Ligand System.
;
_journal_issue 13
_journal_name_full 'Inorganic chemistry'
_journal_page_first 6867
_journal_page_last 6874
_journal_paper_doi 10.1021/ic500698v
_journal_volume 53
_journal_year 2014
_chemical_formula_moiety 'C37 H58 N2 Ni S'
_chemical_formula_sum 'C37 H58 N2 Ni S'
_chemical_formula_weight 621.62
_chemical_name_systematic
; 
 ? 
;
_space_group_IT_number 2
_symmetry_cell_setting triclinic
_symmetry_Int_Tables_number 2
_symmetry_space_group_name_Hall '-P 1'
_symmetry_space_group_name_H-M 'P -1'
_atom_sites_solution_hydrogens geom
_atom_sites_solution_primary direct
_atom_sites_solution_secondary difmap
_audit_creation_method SHELXL-97
_cell_angle_alpha 95.973(2)
_cell_angle_beta 90.744(2)
_cell_angle_gamma 113.835(2)
_cell_formula_units_Z 4
_cell_length_a 9.6736(3)
_cell_length_b 9.7346(3)
_cell_length_c 41.7577(11)
_cell_measurement_reflns_used 45791
_cell_measurement_temperature 100(2)
_cell_measurement_theta_max 26.66
_cell_measurement_theta_min 2.30
_cell_volume 3570.81(19)
_computing_cell_refinement 'STOE X-AREA'
_computing_data_collection 'STOE X-AREA'
_computing_data_reduction 'STOE X-RED'
_computing_structure_refinement 'SHELXL-97 (Sheldrick, 1997)'
_computing_structure_solution SIR97
_diffrn_ambient_temperature 100(2)
_diffrn_detector 'image plate (34 cm diameter)'
_diffrn_detector_area_resol_mean 6.67
_diffrn_detector_type STOE
_diffrn_measured_fraction_theta_full 0.997
_diffrn_measured_fraction_theta_max 0.997
_diffrn_measurement_details ' 660 frames, detector distance = 125 mm'
_diffrn_measurement_device '2-circle goniometer'
_diffrn_measurement_device_type 'STOE IPDS 2T'
_diffrn_measurement_method 'rotation method'
_diffrn_radiation_collimation '0.5 mm diameter, monocapillary'
_diffrn_radiation_monochromator 'plane graphite'
_diffrn_radiation_polarisn_norm 0
_diffrn_radiation_type 'Mo K\a'
_diffrn_radiation_wavelength 0.71073
_diffrn_reflns_av_R_equivalents 0.0931
_diffrn_reflns_av_unetI/netI 0.1051
_diffrn_reflns_limit_h_max 12
_diffrn_reflns_limit_h_min -12
_diffrn_reflns_limit_k_max 12
_diffrn_reflns_limit_k_min -12
_diffrn_reflns_limit_l_max 52
_diffrn_reflns_limit_l_min -52
_diffrn_reflns_number 45193
_diffrn_reflns_theta_full 26.60
_diffrn_reflns_theta_max 26.60
_diffrn_reflns_theta_min 2.30
_diffrn_source 'sealed X-ray tube, 12 x 0.4 mm long-fine focus'
_diffrn_source_current 45
_diffrn_source_power 2.25
_diffrn_source_voltage 50
_exptl_absorpt_coefficient_mu 0.628
_exptl_absorpt_correction_T_max 0.9097
_exptl_absorpt_correction_T_min 0.8429
_exptl_absorpt_correction_type numerical
_exptl_absorpt_process_details 'STOE X-RED'
_exptl_crystal_colour black
_exptl_crystal_density_diffrn 1.156
_exptl_crystal_density_method 'not measured'
_exptl_crystal_description block
_exptl_crystal_F_000 1352
_exptl_crystal_size_max 0.250
_exptl_crystal_size_mid 0.217
_exptl_crystal_size_min 0.180
_refine_diff_density_max 0.937
_refine_diff_density_min -0.589
_refine_diff_density_rms 0.071
_refine_ls_extinction_coef 0.0061(3)
_refine_ls_extinction_expression Fc^*^=kFc[1+0.001xFc^2^\l^3^/sin(2\q)]^-1/4^
_refine_ls_extinction_method SHELXL
_refine_ls_goodness_of_fit_ref 0.847
_refine_ls_hydrogen_treatment constr
_refine_ls_matrix_type full
_refine_ls_number_parameters 770
_refine_ls_number_reflns 14924
_refine_ls_number_restraints 0
_refine_ls_restrained_S_all 0.847
_refine_ls_R_factor_all 0.0773
_refine_ls_R_factor_gt 0.0436
_refine_ls_shift/su_max 0.001
_refine_ls_shift/su_mean 0.000
_refine_ls_structure_factor_coef Fsqd
_refine_ls_weighting_details 'calc w=1/[\s^2^(Fo^2^)+(0.0449P)^2^+0.0000P] where P=(Fo^2^+2Fc^2^)/3'
_refine_ls_weighting_scheme calc
_refine_ls_wR_factor_gt 0.0908
_refine_ls_wR_factor_ref 0.0963
_reflns_d_resolution_high 0.794
_reflns_d_resolution_low 8.865
_reflns_limit_h_max 12
_reflns_limit_h_min -12
_reflns_limit_k_max 12
_reflns_limit_k_min -12
_reflns_limit_l_max 52
_reflns_limit_l_min 0
_reflns_number_gt 9202
_reflns_number_total 14924
_reflns_threshold_expression >2sigma(I)
_cod_data_source_file ic500698v_si_001.cif
_cod_data_source_block c:bh230_complex1
_cod_depositor_comments 'Adding full bibliography for 4338807--4338810.cif.'
_cod_original_cell_volume 3570.81(18)
_cod_database_code 4338807

loop_
_symmetry_equiv_pos_as_xyz
'x, y, z'
'-x, -y, -z'

loop_
_atom_site_label
_atom_site_type_symbol
_atom_site_fract_x
_atom_site_fract_y
_atom_site_fract_z
_atom_site_U_iso_or_equiv
_atom_site_adp_type
_atom_site_occupancy
_atom_site_symmetry_multiplicity
_atom_site_calc_flag
_atom_site_refinement_flags
C1 C 0.1909(3) 0.2629(3) 0.32890(7) 0.0195(6) Uani 1 1 d .
C2 C 0.3096(3) 0.3860(3) 0.34648(7) 0.0214(6) Uani 1 1 d .
H2 H 0.3790 0.4531 0.3335 0.026 Uiso 1 1 calc R
C3 C 0.3440(3) 0.4276(3) 0.37967(7) 0.0189(6) Uani 1 1 d .
C4 C 0.2016(3) 0.2644(4) 0.29163(7) 0.0271(7) Uani 1 1 d .
C5 C 0.0791(3) 0.1342(4) 0.26951(7) 0.0326(8) Uani 1 1 d .
H5A H 0.1001 0.1483 0.2469 0.049 Uiso 1 1 calc R
H5B H -0.0205 0.1340 0.2737 0.049 Uiso 1 1 calc R
H5C H 0.0798 0.0375 0.2739 0.049 Uiso 1 1 calc R
C6 C 0.3554(4) 0.2620(4) 0.28282(8) 0.0395(8) Uani 1 1 d .
H6A H 0.3603 0.1692 0.2887 0.059 Uiso 1 1 calc R
H6B H 0.4378 0.3500 0.2946 0.059 Uiso 1 1 calc R
H6C H 0.3657 0.2652 0.2596 0.059 Uiso 1 1 calc R
C7 C 0.1956(4) 0.4128(4) 0.28306(8) 0.0424(9) Uani 1 1 d .
H7A H 0.2004 0.4155 0.2597 0.064 Uiso 1 1 calc R
H7B H 0.2817 0.4995 0.2941 0.064 Uiso 1 1 calc R
H7C H 0.1009 0.4174 0.2899 0.064 Uiso 1 1 calc R
C8 C 0.4891(3) 0.5740(3) 0.38915(7) 0.0198(6) Uani 1 1 d .
C9 C 0.6248(3) 0.5521(3) 0.37507(8) 0.0284(7) Uani 1 1 d .
H9A H 0.7150 0.6475 0.3790 0.043 Uiso 1 1 calc R
H9B H 0.6046 0.5209 0.3518 0.043 Uiso 1 1 calc R
H9C H 0.6418 0.4739 0.3854 0.043 Uiso 1 1 calc R
C10 C 0.4705(3) 0.7067(3) 0.37536(8) 0.0270(7) Uani 1 1 d .
H10A H 0.5653 0.7974 0.3794 0.041 Uiso 1 1 calc R
H10B H 0.3890 0.7259 0.3859 0.041 Uiso 1 1 calc R
H10C H 0.4454 0.6811 0.3521 0.041 Uiso 1 1 calc R
C11 C 0.5279(3) 0.6227(3) 0.42539(7) 0.0301(7) Uani 1 1 d .
H11A H 0.5421 0.5422 0.4354 0.045 Uiso 1 1 calc R
H11B H 0.4451 0.6419 0.4353 0.045 Uiso 1 1 calc R
H11C H 0.6214 0.7152 0.4287 0.045 Uiso 1 1 calc R
C12 C -0.0411(3) 0.0283(3) 0.32839(7) 0.0185(6) Uani 1 1 d .
C13 C -0.1804(3) 0.0373(3) 0.32228(7) 0.0199(6) Uani 1 1 d .
C14 C -0.3003(3) -0.0907(3) 0.30754(7) 0.0240(6) Uani 1 1 d .
H14 H -0.3942 -0.0854 0.3028 0.029 Uiso 1 1 calc R
C15 C -0.2861(3) -0.2255(3) 0.29964(7) 0.0263(7) Uani 1 1 d .
H15 H -0.3678 -0.3109 0.2888 0.032 Uiso 1 1 calc R
C16 C -0.1513(3) -0.2345(3) 0.30773(7) 0.0272(7) Uani 1 1 d .
H16 H -0.1431 -0.3284 0.3031 0.033 Uiso 1 1 calc R
C17 C -0.0279(3) -0.1109(3) 0.32241(7) 0.0231(6) Uani 1 1 d .
C18 C -0.2050(3) 0.1809(3) 0.33234(7) 0.0262(7) Uani 1 1 d .
H18 H -0.1085 0.2593 0.3432 0.031 Uiso 1 1 calc R
C19 C -0.2471(4) 0.2440(4) 0.30326(9) 0.0414(9) Uani 1 1 d .
H19A H -0.1662 0.2667 0.2882 0.062 Uiso 1 1 calc R
H19B H -0.2599 0.3368 0.3107 0.062 Uiso 1 1 calc R
H19C H -0.3419 0.1689 0.2924 0.062 Uiso 1 1 calc R
C20 C -0.3287(4) 0.1498(4) 0.35651(8) 0.0336(8) Uani 1 1 d .
H20A H -0.4251 0.0755 0.3461 0.050 Uiso 1 1 calc R
H20B H -0.3390 0.2440 0.3638 0.050 Uiso 1 1 calc R
H20C H -0.3013 0.1101 0.3751 0.050 Uiso 1 1 calc R
C21 C 0.1143(3) -0.1310(4) 0.33229(8) 0.0315(7) Uani 1 1 d .
H21 H 0.1881 -0.0321 0.3436 0.038 Uiso 1 1 calc R
C22 C 0.1899(4) -0.1746(4) 0.30346(10) 0.0460(9) Uani 1 1 d .
H22A H 0.1230 -0.2752 0.2930 0.069 Uiso 1 1 calc R
H22B H 0.2858 -0.1762 0.3109 0.069 Uiso 1 1 calc R
H22C H 0.2096 -0.1005 0.2880 0.069 Uiso 1 1 calc R
C23 C 0.0776(4) -0.2482(4) 0.35614(9) 0.0457(9) Uani 1 1 d .
H23A H 0.0245 -0.2216 0.3739 0.069 Uiso 1 1 calc R
H23B H 0.1718 -0.2497 0.3647 0.069 Uiso 1 1 calc R
H23C H 0.0130 -0.3484 0.3451 0.069 Uiso 1 1 calc R
C24 C 0.2634(3) 0.3611(3) 0.43438(7) 0.0177(6) Uani 1 1 d .
C25 C 0.3359(3) 0.2887(3) 0.45141(7) 0.0193(6) Uani 1 1 d .
C26 C 0.3241(3) 0.2939(3) 0.48463(7) 0.0245(6) Uani 1 1 d .
H26 H 0.3731 0.2469 0.4966 0.029 Uiso 1 1 calc R
C27 C 0.2429(3) 0.3657(3) 0.50063(7) 0.0259(7) Uani 1 1 d .
H27 H 0.2335 0.3649 0.5232 0.031 Uiso 1 1 calc R
C28 C 0.1755(3) 0.4388(3) 0.48344(7) 0.0248(6) Uani 1 1 d .
H28 H 0.1217 0.4898 0.4947 0.030 Uiso 1 1 calc R
C29 C 0.1841(3) 0.4397(3) 0.45034(7) 0.0182(6) Uani 1 1 d .
C30 C 0.4252(3) 0.2099(3) 0.43432(8) 0.0255(7) Uani 1 1 d .
H30 H 0.4521 0.2514 0.4133 0.031 Uiso 1 1 calc R
C31 C 0.3321(4) 0.0412(4) 0.42703(11) 0.0488(10) Uani 1 1 d .
H31A H 0.3880 -0.0042 0.4134 0.073 Uiso 1 1 calc R
H31B H 0.2357 0.0230 0.4158 0.073 Uiso 1 1 calc R
H31C H 0.3125 -0.0044 0.4473 0.073 Uiso 1 1 calc R
C32 C 0.5705(4) 0.2349(5) 0.45251(11) 0.0529(11) Uani 1 1 d .
H32A H 0.6288 0.3434 0.4588 0.079 Uiso 1 1 calc R
H32B H 0.6300 0.1947 0.4387 0.079 Uiso 1 1 calc R
H32C H 0.5472 0.1827 0.4719 0.079 Uiso 1 1 calc R
C33 C 0.1128(3) 0.5238(3) 0.43189(7) 0.0243(6) Uani 1 1 d .
H33 H 0.1605 0.5398 0.4107 0.029 Uiso 1 1 calc R
C34 C -0.0565(4) 0.4319(4) 0.42496(9) 0.0345(8) Uani 1 1 d .
H34A H -0.0739 0.3343 0.4127 0.052 Uiso 1 1 calc R
H34B H -0.0982 0.4872 0.4123 0.052 Uiso 1 1 calc R
H34C H -0.1063 0.4151 0.4454 0.052 Uiso 1 1 calc R
C35 C 0.1405(4) 0.6789(3) 0.44959(9) 0.0364(8) Uani 1 1 d .
H35A H 0.0841 0.6660 0.4692 0.055 Uiso 1 1 calc R
H35B H 0.1064 0.7350 0.4355 0.055 Uiso 1 1 calc R
H35C H 0.2489 0.7352 0.4554 0.055 Uiso 1 1 calc R
C36 C -0.0663(4) -0.0030(3) 0.45078(8) 0.0305(7) Uani 1 1 d .
H36A H -0.0779 -0.1029 0.4567 0.037 Uiso 1 1 calc R
H36B H 0.0405 0.0684 0.4561 0.037 Uiso 1 1 calc R
C37 C -0.1662(4) 0.0506(4) 0.47047(8) 0.0347(8) Uani 1 1 d .
H37A H -0.1474 0.1540 0.4665 0.052 Uiso 1 1 calc R
H37B H -0.1444 0.0494 0.4934 0.052 Uiso 1 1 calc R
H37C H -0.2724 -0.0162 0.4645 0.052 Uiso 1 1 calc R
C38 C 0.7788(3) 0.4598(3) 0.17088(7) 0.0169(6) Uani 1 1 d .
C39 C 0.8923(3) 0.5587(3) 0.15337(7) 0.0189(6) Uani 1 1 d .
H39 H 0.9704 0.6392 0.1664 0.023 Uiso 1 1 calc R
C40 C 0.9103(3) 0.5595(3) 0.12017(7) 0.0191(6) Uani 1 1 d .
C41 C 0.8035(3) 0.5126(3) 0.20786(7) 0.0216(6) Uani 1 1 d .
C42 C 0.6856(3) 0.4164(3) 0.23002(7) 0.0248(6) Uani 1 1 d .
H42A H 0.7124 0.4639 0.2524 0.037 Uiso 1 1 calc R
H42B H 0.6844 0.3147 0.2284 0.037 Uiso 1 1 calc R
H42C H 0.5852 0.4093 0.2234 0.037 Uiso 1 1 calc R
C43 C 0.9575(3) 0.5175(4) 0.21963(8) 0.0327(7) Uani 1 1 d .
H43A H 1.0384 0.5885 0.2082 0.049 Uiso 1 1 calc R
H43B H 0.9569 0.4163 0.2153 0.049 Uiso 1 1 calc R
H43C H 0.9749 0.5507 0.2429 0.049 Uiso 1 1 calc R
C44 C 0.8061(4) 0.6720(3) 0.21355(8) 0.0326(7) Uani 1 1 d .
H44A H 0.7105 0.6699 0.2049 0.049 Uiso 1 1 calc R
H44B H 0.8905 0.7417 0.2027 0.049 Uiso 1 1 calc R
H44C H 0.8190 0.7060 0.2368 0.049 Uiso 1 1 calc R
C45 C 1.0486(3) 0.6953(3) 0.11053(7) 0.0181(6) Uani 1 1 d .
C46 C 1.0314(3) 0.8425(3) 0.12216(7) 0.0226(6) Uani 1 1 d .
H46A H 1.0257 0.8517 0.1457 0.034 Uiso 1 1 calc R
H46B H 0.9386 0.8405 0.1120 0.034 Uiso 1 1 calc R
H46C H 1.1188 0.9291 0.1162 0.034 Uiso 1 1 calc R
C47 C 1.1930(3) 0.6986(3) 0.12676(8) 0.0251(7) Uani 1 1 d .
H47A H 1.2053 0.6057 0.1192 0.038 Uiso 1 1 calc R
H47B H 1.1856 0.7059 0.1502 0.038 Uiso 1 1 calc R
H47C H 1.2806 0.7863 0.1213 0.038 Uiso 1 1 calc R
C48 C 1.0740(3) 0.6972(3) 0.07437(7) 0.0257(7) Uani 1 1 d .
H48A H 1.1658 0.7859 0.0711 0.039 Uiso 1 1 calc R
H48B H 0.9869 0.7019 0.0631 0.039 Uiso 1 1 calc R
H48C H 1.0856 0.6051 0.0658 0.039 Uiso 1 1 calc R
C49 C 0.5464(3) 0.2276(3) 0.17165(7) 0.0177(6) Uani 1 1 d .
C50 C 0.4072(3) 0.2390(3) 0.17452(7) 0.0182(6) Uani 1 1 d .
C51 C 0.2923(3) 0.1286(3) 0.18929(7) 0.0230(6) Uani 1 1 d .
H51 H 0.1978 0.1355 0.1918 0.028 Uiso 1 1 calc R
C52 C 0.3148(3) 0.0098(3) 0.20030(7) 0.0253(7) Uani 1 1 d .
H52 H 0.2381 -0.0615 0.2113 0.030 Uiso 1 1 calc R
C53 C 0.4477(3) -0.0049(3) 0.19529(7) 0.0242(6) Uani 1 1 d .
H53 H 0.4598 -0.0898 0.2021 0.029 Uiso 1 1 calc R
C54 C 0.5655(3) 0.0999(3) 0.18066(7) 0.0214(6) Uani 1 1 d .
C55 C 0.3737(3) 0.3646(3) 0.16179(7) 0.0244(6) Uani 1 1 d .
H55 H 0.4641 0.4283 0.1506 0.029 Uiso 1 1 calc R
C56 C 0.3450(4) 0.4674(4) 0.18873(8) 0.0387(8) Uani 1 1 d .
H56A H 0.2557 0.4078 0.1999 0.058 Uiso 1 1 calc R
H56B H 0.3275 0.5478 0.1794 0.058 Uiso 1 1 calc R
H56C H 0.4333 0.5124 0.2041 0.058 Uiso 1 1 calc R
C57 C 0.2375(4) 0.2979(4) 0.13703(8) 0.0307(7) Uani 1 1 d .
H57A H 0.2558 0.2317 0.1199 0.046 Uiso 1 1 calc R
H57B H 0.2235 0.3801 0.1277 0.046 Uiso 1 1 calc R
H57C H 0.1462 0.2393 0.1477 0.046 Uiso 1 1 calc R
C58 C 0.7082(3) 0.0737(3) 0.17401(8) 0.0270(7) Uani 1 1 d .
H58 H 0.7798 0.1619 0.1638 0.032 Uiso 1 1 calc R
C59 C 0.7875(4) 0.0620(4) 0.20479(9) 0.0426(9) Uani 1 1 d .
H59A H 0.8125 0.1541 0.2198 0.064 Uiso 1 1 calc R
H59B H 0.8807 0.0500 0.1995 0.064 Uiso 1 1 calc R
H59C H 0.7204 -0.0257 0.2148 0.064 Uiso 1 1 calc R
C60 C 0.6693(4) -0.0688(4) 0.15013(8) 0.0353(8) Uani 1 1 d .
H60A H 0.6032 -0.1575 0.1600 0.053 Uiso 1 1 calc R
H60B H 0.7626 -0.0797 0.1444 0.053 Uiso 1 1 calc R
H60C H 0.6171 -0.0606 0.1306 0.053 Uiso 1 1 calc R
C61 C 0.7980(3) 0.4309(3) 0.06530(6) 0.0158(5) Uani 1 1 d .
C62 C 0.8608(3) 0.3425(3) 0.04768(7) 0.0174(6) Uani 1 1 d .
C63 C 0.8287(3) 0.3120(3) 0.01454(7) 0.0218(6) Uani 1 1 d .
H63 H 0.8707 0.2524 0.0021 0.026 Uiso 1 1 calc R
C64 C 0.7368(3) 0.3664(3) -0.00085(7) 0.0236(6) Uani 1 1 d .
H64 H 0.7135 0.3420 -0.0234 0.028 Uiso 1 1 calc R
C65 C 0.6795(3) 0.4571(3) 0.01726(7) 0.0209(6) Uani 1 1 d .
H65 H 0.6188 0.4966 0.0066 0.025 Uiso 1 1 calc R
C66 C 0.7076(3) 0.4917(3) 0.05011(7) 0.0176(6) Uani 1 1 d .
C67 C 0.9625(3) 0.2828(3) 0.06427(7) 0.0223(6) Uani 1 1 d .
H67 H 1.0116 0.3538 0.0842 0.027 Uiso 1 1 calc R
C68 C 0.8724(4) 0.1271(4) 0.07449(10) 0.0430(10) Uani 1 1 d .
H68A H 0.8285 0.0537 0.0553 0.064 Uiso 1 1 calc R
H68B H 0.7910 0.1308 0.0878 0.064 Uiso 1 1 calc R
H68C H 0.9395 0.0965 0.0869 0.064 Uiso 1 1 calc R
C69 C 1.0875(4) 0.2739(4) 0.04360(9) 0.0421(9) Uani 1 1 d .
H69A H 1.0429 0.1955 0.0252 0.063 Uiso 1 1 calc R
H69B H 1.1573 0.2486 0.0566 0.063 Uiso 1 1 calc R
H69C H 1.1428 0.3717 0.0357 0.063 Uiso 1 1 calc R
C70 C 0.6449(3) 0.5935(3) 0.06933(7) 0.0220(6) Uani 1 1 d .
H70 H 0.6992 0.6252 0.0912 0.026 Uiso 1 1 calc R
C71 C 0.4763(3) 0.5093(3) 0.07391(8) 0.0280(7) Uani 1 1 d .
H71A H 0.4203 0.4781 0.0528 0.042 Uiso 1 1 calc R
H71B H 0.4405 0.5761 0.0871 0.042 Uiso 1 1 calc R
H71C H 0.4599 0.4197 0.0847 0.042 Uiso 1 1 calc R
C72 C 0.6721(4) 0.7365(3) 0.05362(9) 0.0336(8) Uani 1 1 d .
H72A H 0.7799 0.7880 0.0499 0.050 Uiso 1 1 calc R
H72B H 0.6411 0.8041 0.0679 0.050 Uiso 1 1 calc R
H72C H 0.6126 0.7091 0.0330 0.050 Uiso 1 1 calc R
C73 C 0.4639(3) 0.0466(3) 0.04953(7) 0.0259(7) Uani 1 1 d .
H73A H 0.5678 0.1119 0.0443 0.031 Uiso 1 1 calc R
H73B H 0.4485 -0.0599 0.0436 0.031 Uiso 1 1 calc R
C74 C 0.3512(4) 0.0798(4) 0.02955(8) 0.0306(7) Uani 1 1 d .
H74A H 0.2484 0.0205 0.0356 0.046 Uiso 1 1 calc R
H74B H 0.3594 0.0525 0.0066 0.046 Uiso 1 1 calc R
H74C H 0.3731 0.1878 0.0335 0.046 Uiso 1 1 calc R
N1 N 0.0847(3) 0.1584(3) 0.34394(6) 0.0188(5) Uani 1 1 d .
N2 N 0.2534(3) 0.3393(2) 0.39981(5) 0.0175(5) Uani 1 1 d .
N3 N 0.6650(2) 0.3378(2) 0.15604(5) 0.0165(5) Uani 1 1 d .
N4 N 0.8109(2) 0.4472(2) 0.09999(5) 0.0161(5) Uani 1 1 d .
S1 S -0.10821(9) -0.01984(9) 0.407139(19) 0.03045(19) Uani 1 1 d .
S2 S 0.44544(9) 0.07849(8) 0.092987(19) 0.02749(18) Uani 1 1 d .
Ni1 Ni 0.07960(4) 0.16098(4) 0.389966(9) 0.01908(10) Uani 1 1 d .
Ni2 Ni 0.63999(4) 0.28159(4) 0.110164(9) 0.01745(9) Uani 1 1 d .

loop_
_atom_site_aniso_label
_atom_site_aniso_U_11
_atom_site_aniso_U_22
_atom_site_aniso_U_33
_atom_site_aniso_U_23
_atom_site_aniso_U_13
_atom_site_aniso_U_12
C1 0.0197(14) 0.0238(15) 0.0184(15) 0.0059(12) 0.0028(12) 0.0114(12)
C2 0.0198(14) 0.0218(14) 0.0207(15) 0.0061(12) 0.0027(12) 0.0056(12)
C3 0.0189(14) 0.0164(13) 0.0232(15) 0.0041(11) 0.0015(12) 0.0087(11)
C4 0.0247(16) 0.0366(17) 0.0152(15) 0.0050(13) 0.0019(12) 0.0070(14)
C5 0.0236(16) 0.052(2) 0.0146(15) 0.0040(14) 0.0020(12) 0.0078(15)
C6 0.0284(18) 0.056(2) 0.0230(18) -0.0052(16) 0.0058(14) 0.0084(16)
C7 0.052(2) 0.048(2) 0.0262(18) 0.0164(16) -0.0018(16) 0.0172(18)
C8 0.0199(14) 0.0162(14) 0.0221(15) 0.0044(12) 0.0004(12) 0.0057(12)
C9 0.0206(15) 0.0230(15) 0.0402(19) 0.0002(14) -0.0004(14) 0.0085(13)
C10 0.0246(16) 0.0211(15) 0.0351(18) 0.0075(13) -0.0014(14) 0.0081(13)
C11 0.0273(16) 0.0233(16) 0.0272(17) 0.0008(13) -0.0042(13) -0.0019(13)
C12 0.0193(14) 0.0226(14) 0.0146(14) 0.0018(11) 0.0017(11) 0.0096(12)
C13 0.0198(14) 0.0248(15) 0.0161(14) 0.0048(12) 0.0008(11) 0.0095(12)
C14 0.0193(15) 0.0323(16) 0.0211(16) 0.0048(13) 0.0023(12) 0.0111(13)
C15 0.0217(15) 0.0318(17) 0.0181(15) -0.0047(13) -0.0021(12) 0.0054(13)
C16 0.0293(17) 0.0244(16) 0.0275(17) -0.0043(13) -0.0015(13) 0.0123(13)
C17 0.0246(15) 0.0281(16) 0.0188(15) 0.0001(12) -0.0002(12) 0.0136(13)
C18 0.0248(16) 0.0245(15) 0.0314(17) 0.0031(13) -0.0047(13) 0.0124(13)
C19 0.043(2) 0.050(2) 0.045(2) 0.0201(18) 0.0052(17) 0.0293(18)
C20 0.0368(19) 0.0338(18) 0.037(2) 0.0027(15) 0.0054(15) 0.0216(15)
C21 0.0273(17) 0.0282(16) 0.041(2) -0.0097(14) -0.0076(14) 0.0174(14)
C22 0.041(2) 0.049(2) 0.056(3) -0.0067(19) 0.0034(18) 0.0293(18)
C23 0.050(2) 0.049(2) 0.048(2) -0.0020(18) -0.0132(18) 0.0326(19)
C24 0.0147(13) 0.0126(13) 0.0190(15) 0.0018(11) -0.0003(11) -0.0013(11)
C25 0.0156(13) 0.0134(13) 0.0246(16) 0.0027(11) -0.0020(12) 0.0013(11)
C26 0.0251(15) 0.0193(14) 0.0252(16) 0.0065(12) -0.0066(13) 0.0045(12)
C27 0.0285(16) 0.0284(16) 0.0179(15) 0.0050(13) -0.0006(13) 0.0081(13)
C28 0.0240(15) 0.0247(15) 0.0240(16) 0.0021(13) 0.0028(13) 0.0085(13)
C29 0.0167(13) 0.0157(13) 0.0186(14) 0.0013(11) -0.0009(11) 0.0033(11)
C30 0.0288(16) 0.0200(15) 0.0299(17) 0.0092(13) 0.0033(13) 0.0107(13)
C31 0.0319(19) 0.0264(18) 0.087(3) -0.0094(19) -0.006(2) 0.0148(16)
C32 0.032(2) 0.054(2) 0.073(3) -0.014(2) -0.0078(19) 0.0226(19)
C33 0.0261(16) 0.0293(16) 0.0229(16) 0.0081(13) 0.0033(12) 0.0155(13)
C34 0.0318(18) 0.0290(17) 0.046(2) -0.0014(15) -0.0068(15) 0.0173(15)
C35 0.040(2) 0.0219(16) 0.047(2) 0.0072(15) 0.0000(16) 0.0126(15)
C36 0.0316(17) 0.0268(16) 0.0303(18) 0.0130(14) 0.0026(14) 0.0069(14)
C37 0.0396(19) 0.0295(17) 0.0343(19) 0.0085(15) 0.0038(15) 0.0123(15)
C38 0.0208(14) 0.0154(13) 0.0174(14) 0.0025(11) -0.0014(11) 0.0103(11)
C39 0.0185(14) 0.0175(13) 0.0163(14) -0.0012(11) -0.0020(11) 0.0036(11)
C40 0.0200(14) 0.0173(14) 0.0226(15) 0.0042(12) 0.0002(12) 0.0101(12)
C41 0.0271(16) 0.0221(14) 0.0136(14) 0.0009(11) -0.0013(12) 0.0082(12)
C42 0.0319(17) 0.0253(15) 0.0144(15) 0.0024(12) -0.0002(12) 0.0087(13)
C43 0.0279(17) 0.0430(19) 0.0215(17) 0.0039(14) -0.0062(13) 0.0089(15)
C44 0.048(2) 0.0256(16) 0.0224(17) 0.0021(13) 0.0091(15) 0.0134(15)
C45 0.0158(14) 0.0162(14) 0.0199(15) 0.0014(11) 0.0002(12) 0.0043(11)
C46 0.0230(15) 0.0172(14) 0.0277(17) 0.0045(12) 0.0036(13) 0.0079(12)
C47 0.0181(14) 0.0209(15) 0.0367(18) 0.0076(13) 0.0028(13) 0.0073(12)
C48 0.0250(16) 0.0210(15) 0.0212(16) 0.0033(12) 0.0051(13) -0.0011(13)
C49 0.0199(14) 0.0150(13) 0.0163(14) 0.0026(11) 0.0023(11) 0.0050(11)
C50 0.0220(14) 0.0147(13) 0.0172(14) -0.0001(11) -0.0007(11) 0.0072(11)
C51 0.0230(15) 0.0270(15) 0.0207(15) 0.0036(12) 0.0051(12) 0.0115(13)
C52 0.0294(16) 0.0212(15) 0.0210(16) 0.0063(12) 0.0061(13) 0.0048(13)
C53 0.0341(17) 0.0166(14) 0.0218(16) 0.0067(12) 0.0025(13) 0.0091(13)
C54 0.0252(15) 0.0210(14) 0.0189(15) 0.0040(12) 0.0001(12) 0.0100(12)
C55 0.0247(15) 0.0236(15) 0.0297(17) 0.0070(13) 0.0037(13) 0.0138(13)
C56 0.047(2) 0.041(2) 0.039(2) -0.0020(16) -0.0031(17) 0.0316(18)
C57 0.0331(18) 0.0353(18) 0.0289(18) 0.0107(14) 0.0028(14) 0.0175(15)
C58 0.0286(16) 0.0240(15) 0.0340(18) 0.0108(13) 0.0002(14) 0.0148(13)
C59 0.049(2) 0.038(2) 0.049(2) -0.0014(17) -0.0171(18) 0.0284(18)
C60 0.043(2) 0.0392(19) 0.0360(19) 0.0060(15) 0.0051(16) 0.0290(17)
C61 0.0143(13) 0.0128(13) 0.0167(14) 0.0039(11) 0.0000(11) 0.0015(10)
C62 0.0154(13) 0.0132(13) 0.0202(15) 0.0050(11) 0.0048(11) 0.0014(11)
C63 0.0245(15) 0.0158(13) 0.0236(16) 0.0003(12) 0.0059(12) 0.0071(12)
C64 0.0253(15) 0.0273(16) 0.0149(15) 0.0032(12) 0.0017(12) 0.0073(13)
C65 0.0209(14) 0.0208(14) 0.0207(15) 0.0045(12) -0.0023(12) 0.0079(12)
C66 0.0137(13) 0.0149(13) 0.0210(15) 0.0020(11) -0.0006(11) 0.0025(11)
C67 0.0223(15) 0.0181(14) 0.0270(16) 0.0025(12) 0.0010(12) 0.0090(12)
C68 0.0323(19) 0.0316(18) 0.077(3) 0.0296(19) 0.0172(18) 0.0194(16)
C69 0.0294(18) 0.053(2) 0.053(2) 0.0176(19) 0.0126(17) 0.0236(17)
C70 0.0270(15) 0.0206(14) 0.0219(15) 0.0017(12) -0.0013(12) 0.0137(12)
C71 0.0291(17) 0.0285(16) 0.0321(18) 0.0089(14) 0.0083(14) 0.0162(14)
C72 0.0391(19) 0.0202(15) 0.045(2) 0.0075(14) 0.0066(16) 0.0148(14)
C73 0.0253(16) 0.0210(15) 0.0266(17) -0.0055(13) -0.0011(13) 0.0065(13)
C74 0.0326(18) 0.0286(17) 0.0293(18) 0.0024(14) 0.0008(14) 0.0115(14)
N1 0.0182(12) 0.0216(12) 0.0174(12) 0.0014(10) -0.0010(10) 0.0092(10)
N2 0.0206(12) 0.0175(12) 0.0125(12) 0.0017(9) -0.0003(9) 0.0060(10)
N3 0.0174(12) 0.0130(11) 0.0187(12) 0.0039(9) 0.0011(9) 0.0054(9)
N4 0.0178(12) 0.0131(11) 0.0152(12) 0.0023(9) -0.0004(9) 0.0039(9)
S1 0.0281(4) 0.0251(4) 0.0239(4) 0.0052(3) -0.0007(3) -0.0041(3)
S2 0.0247(4) 0.0221(4) 0.0230(4) 0.0016(3) 0.0020(3) -0.0033(3)
Ni1 0.0207(2) 0.01612(19) 0.0166(2) 0.00327(15) 0.00051(15) 0.00333(15)
Ni2 0.01821(19) 0.01412(18) 0.0163(2) 0.00225(14) 0.00012(15) 0.00272(15)

loop_
_atom_type_symbol
_atom_type_description
_atom_type_scat_dispersion_real
_atom_type_scat_dispersion_imag
_atom_type_scat_source
C C 0.0033 0.0016 'International Tables Vol C Tables 4.2.6.8 and 6.1.1.4'
H H 0.0000 0.0000 'International Tables Vol C Tables 4.2.6.8 and 6.1.1.4'
N N 0.0061 0.0033 'International Tables Vol C Tables 4.2.6.8 and 6.1.1.4'
S S 0.1246 0.1234 'International Tables Vol C Tables 4.2.6.8 and 6.1.1.4'
Ni Ni 0.3393 1.1124 'International Tables Vol C Tables 4.2.6.8 and 6.1.1.4'

loop_
_exptl_crystal_face_index_h
_exptl_crystal_face_index_k
_exptl_crystal_face_index_l
_exptl_crystal_face_perp_dist
0 0 -1 0.1280
0 0 1 0.1130
2 -6 5 0.1420
-1 3 -5 0.1290
-9 0 -1 0.1030
6 0 -1 0.1280
0 -1 -4 0.1710
1 4 -6 0.0930
-1 -5 6 0.1120

loop_
_geom_angle_atom_site_label_1
_geom_angle_atom_site_label_2
_geom_angle_atom_site_label_3
_geom_angle
N1 C1 C2 121.0(3)
N1 C1 C4 126.3(3)
C2 C1 C4 112.7(2)
C3 C2 C1 131.7(3)
C3 C2 H2 114.1
C1 C2 H2 114.1
N2 C3 C2 118.3(2)
N2 C3 C8 126.5(3)
C2 C3 C8 115.2(2)
C5 C4 C6 106.6(3)
C5 C4 C7 106.7(3)
C6 C4 C7 109.4(3)
C5 C4 C1 118.0(2)
C6 C4 C1 108.0(2)
C7 C4 C1 108.0(3)
C4 C5 H5A 109.5
C4 C5 H5B 109.5
H5A C5 H5B 109.5
C4 C5 H5C 109.5
H5A C5 H5C 109.5
H5B C5 H5C 109.5
C4 C6 H6A 109.5
C4 C6 H6B 109.5
H6A C6 H6B 109.5
C4 C6 H6C 109.5
H6A C6 H6C 109.5
H6B C6 H6C 109.5
C4 C7 H7A 109.5
C4 C7 H7B 109.5
H7A C7 H7B 109.5
C4 C7 H7C 109.5
H7A C7 H7C 109.5
H7B C7 H7C 109.5
C9 C8 C11 106.8(2)
C9 C8 C10 109.8(2)
C11 C8 C10 106.1(2)
C9 C8 C3 109.0(2)
C11 C8 C3 116.0(2)
C10 C8 C3 108.9(2)
C8 C9 H9A 109.5
C8 C9 H9B 109.5
H9A C9 H9B 109.5
C8 C9 H9C 109.5
H9A C9 H9C 109.5
H9B C9 H9C 109.5
C8 C10 H10A 109.5
C8 C10 H10B 109.5
H10A C10 H10B 109.5
C8 C10 H10C 109.5
H10A C10 H10C 109.5
H10B C10 H10C 109.5
C8 C11 H11A 109.5
C8 C11 H11B 109.5
H11A C11 H11B 109.5
C8 C11 H11C 109.5
H11A C11 H11C 109.5
H11B C11 H11C 109.5
C13 C12 C17 120.5(3)
C13 C12 N1 119.8(2)
C17 C12 N1 119.4(2)
C14 C13 C12 118.4(3)
C14 C13 C18 119.4(2)
C12 C13 C18 122.2(3)
C15 C14 C13 121.5(3)
C15 C14 H14 119.3
C13 C14 H14 119.3
C14 C15 C16 119.1(3)
C14 C15 H15 120.5
C16 C15 H15 120.5
C15 C16 C17 122.1(3)
C15 C16 H16 119.0
C17 C16 H16 119.0
C16 C17 C12 118.1(3)
C16 C17 C21 119.2(3)
C12 C17 C21 122.7(3)
C13 C18 C20 110.2(2)
C13 C18 C19 112.1(3)
C20 C18 C19 109.7(3)
C13 C18 H18 108.2
C20 C18 H18 108.2
C19 C18 H18 108.2
C18 C19 H19A 109.5
C18 C19 H19B 109.5
H19A C19 H19B 109.5
C18 C19 H19C 109.5
H19A C19 H19C 109.5
H19B C19 H19C 109.5
C18 C20 H20A 109.5
C18 C20 H20B 109.5
H20A C20 H20B 109.5
C18 C20 H20C 109.5
H20A C20 H20C 109.5
H20B C20 H20C 109.5
C17 C21 C22 112.7(3)
C17 C21 C23 110.3(3)
C22 C21 C23 110.4(3)
C17 C21 H21 107.8
C22 C21 H21 107.8
C23 C21 H21 107.8
C21 C22 H22A 109.5
C21 C22 H22B 109.5
H22A C22 H22B 109.5
C21 C22 H22C 109.5
H22A C22 H22C 109.5
H22B C22 H22C 109.5
C21 C23 H23A 109.5
C21 C23 H23B 109.5
H23A C23 H23B 109.5
C21 C23 H23C 109.5
H23A C23 H23C 109.5
H23B C23 H23C 109.5
C25 C24 C29 121.6(3)
C25 C24 N2 119.3(2)
C29 C24 N2 118.6(2)
C26 C25 C24 117.7(3)
C26 C25 C30 121.0(2)
C24 C25 C30 121.3(3)
C27 C26 C25 121.7(3)
C27 C26 H26 119.1
C25 C26 H26 119.1
C26 C27 C28 119.5(3)
C26 C27 H27 120.3
C28 C27 H27 120.3
C27 C28 C29 121.9(3)
C27 C28 H28 119.1
C29 C28 H28 119.1
C28 C29 C24 117.5(2)
C28 C29 C33 121.3(3)
C24 C29 C33 121.1(2)
C32 C30 C25 113.9(3)
C32 C30 C31 108.4(3)
C25 C30 C31 111.6(3)
C32 C30 H30 107.6
C25 C30 H30 107.6
C31 C30 H30 107.6
C30 C31 H31A 109.5
C30 C31 H31B 109.5
H31A C31 H31B 109.5
C30 C31 H31C 109.5
H31A C31 H31C 109.5
H31B C31 H31C 109.5
C30 C32 H32A 109.5
C30 C32 H32B 109.5
H32A C32 H32B 109.5
C30 C32 H32C 109.5
H32A C32 H32C 109.5
H32B C32 H32C 109.5
C29 C33 C34 111.5(2)
C29 C33 C35 112.3(3)
C34 C33 C35 109.5(2)
C29 C33 H33 107.8
C34 C33 H33 107.8
C35 C33 H33 107.8
C33 C34 H34A 109.5
C33 C34 H34B 109.5
H34A C34 H34B 109.5
C33 C34 H34C 109.5
H34A C34 H34C 109.5
H34B C34 H34C 109.5
C33 C35 H35A 109.5
C33 C35 H35B 109.5
H35A C35 H35B 109.5
C33 C35 H35C 109.5
H35A C35 H35C 109.5
H35B C35 H35C 109.5
C37 C36 S1 113.1(2)
C37 C36 H36A 109.0
S1 C36 H36A 109.0
C37 C36 H36B 109.0
S1 C36 H36B 109.0
H36A C36 H36B 107.8
C36 C37 H37A 109.5
C36 C37 H37B 109.5
H37A C37 H37B 109.5
C36 C37 H37C 109.5
H37A C37 H37C 109.5
H37B C37 H37C 109.5
N3 C38 C39 121.2(3)
N3 C38 C41 126.6(2)
C39 C38 C41 112.2(2)
C40 C39 C38 131.4(3)
C40 C39 H39 114.3
C38 C39 H39 114.3
N4 C40 C39 118.9(2)
N4 C40 C45 126.0(2)
C39 C40 C45 115.1(2)
C44 C41 C42 106.2(2)
C44 C41 C43 109.5(3)
C42 C41 C43 106.4(2)
C44 C41 C38 108.3(2)
C42 C41 C38 117.9(2)
C43 C41 C38 108.4(2)
C41 C42 H42A 109.5
C41 C42 H42B 109.5
H42A C42 H42B 109.5
C41 C42 H42C 109.5
H42A C42 H42C 109.5
H42B C42 H42C 109.5
C41 C43 H43A 109.5
C41 C43 H43B 109.5
H43A C43 H43B 109.5
C41 C43 H43C 109.5
H43A C43 H43C 109.5
H43B C43 H43C 109.5
C41 C44 H44A 109.5
C41 C44 H44B 109.5
H44A C44 H44B 109.5
C41 C44 H44C 109.5
H44A C44 H44C 109.5
H44B C44 H44C 109.5
C47 C45 C48 106.4(2)
C47 C45 C46 109.2(2)
C48 C45 C46 106.5(2)
C47 C45 C40 109.1(2)
C48 C45 C40 116.4(2)
C46 C45 C40 109.0(2)
C45 C46 H46A 109.5
C45 C46 H46B 109.5
H46A C46 H46B 109.5
C45 C46 H46C 109.5
H46A C46 H46C 109.5
H46B C46 H46C 109.5
C45 C47 H47A 109.5
C45 C47 H47B 109.5
H47A C47 H47B 109.5
C45 C47 H47C 109.5
H47A C47 H47C 109.5
H47B C47 H47C 109.5
C45 C48 H48A 109.5
C45 C48 H48B 109.5
H48A C48 H48B 109.5
C45 C48 H48C 109.5
H48A C48 H48C 109.5
H48B C48 H48C 109.5
C50 C49 C54 120.6(2)
C50 C49 N3 119.6(2)
C54 C49 N3 119.5(2)
C49 C50 C51 118.5(2)
C49 C50 C55 123.1(2)
C51 C50 C55 118.4(2)
C52 C51 C50 120.8(3)
C52 C51 H51 119.6
C50 C51 H51 119.6
C53 C52 C51 119.7(3)
C53 C52 H52 120.1
C51 C52 H52 120.1
C52 C53 C54 122.2(3)
C52 C53 H53 118.9
C54 C53 H53 118.9
C53 C54 C49 117.8(3)
C53 C54 C58 120.1(2)
C49 C54 C58 122.1(2)
C50 C55 C56 112.6(3)
C50 C55 C57 110.7(2)
C56 C55 C57 109.6(3)
C50 C55 H55 107.9
C56 C55 H55 107.9
C57 C55 H55 107.9
C55 C56 H56A 109.5
C55 C56 H56B 109.5
H56A C56 H56B 109.5
C55 C56 H56C 109.5
H56A C56 H56C 109.5
H56B C56 H56C 109.5
C55 C57 H57A 109.5
C55 C57 H57B 109.5
H57A C57 H57B 109.5
C55 C57 H57C 109.5
H57A C57 H57C 109.5
H57B C57 H57C 109.5
C54 C58 C59 112.4(3)
C54 C58 C60 109.9(3)
C59 C58 C60 110.2(2)
C54 C58 H58 108.1
C59 C58 H58 108.1
C60 C58 H58 108.1
C58 C59 H59A 109.5
C58 C59 H59B 109.5
H59A C59 H59B 109.5
C58 C59 H59C 109.5
H59A C59 H59C 109.5
H59B C59 H59C 109.5
C58 C60 H60A 109.5
C58 C60 H60B 109.5
H60A C60 H60B 109.5
C58 C60 H60C 109.5
H60A C60 H60C 109.5
H60B C60 H60C 109.5
C62 C61 C66 121.7(3)
C62 C61 N4 119.5(2)
C66 C61 N4 118.4(2)
C63 C62 C61 118.0(2)
C63 C62 C67 121.0(2)
C61 C62 C67 121.0(2)
C64 C63 C62 121.5(3)
C64 C63 H63 119.2
C62 C63 H63 119.2
C63 C64 C65 119.0(3)
C63 C64 H64 120.5
C65 C64 H64 120.5
C66 C65 C64 122.2(3)
C66 C65 H65 118.9
C64 C65 H65 118.9
C65 C66 C61 117.5(3)
C65 C66 C70 121.1(2)
C61 C66 C70 121.4(2)
C69 C67 C62 113.3(2)
C69 C67 C68 108.4(3)
C62 C67 C68 111.6(2)
C69 C67 H67 107.8
C62 C67 H67 107.8
C68 C67 H67 107.8
C67 C68 H68A 109.5
C67 C68 H68B 109.5
H68A C68 H68B 109.5
C67 C68 H68C 109.5
H68A C68 H68C 109.5
H68B C68 H68C 109.5
C67 C69 H69A 109.5
C67 C69 H69B 109.5
H69A C69 H69B 109.5
C67 C69 H69C 109.5
H69A C69 H69C 109.5
H69B C69 H69C 109.5
C66 C70 C71 111.4(2)
C66 C70 C72 112.0(2)
C71 C70 C72 109.7(2)
C66 C70 H70 107.8
C71 C70 H70 107.8
C72 C70 H70 107.8
C70 C71 H71A 109.5
C70 C71 H71B 109.5
H71A C71 H71B 109.5
C70 C71 H71C 109.5
H71A C71 H71C 109.5
H71B C71 H71C 109.5
C70 C72 H72A 109.5
C70 C72 H72B 109.5
H72A C72 H72B 109.5
C70 C72 H72C 109.5
H72A C72 H72C 109.5
H72B C72 H72C 109.5
C74 C73 S2 112.6(2)
C74 C73 H73A 109.1
S2 C73 H73A 109.1
C74 C73 H73B 109.1
S2 C73 H73B 109.1
H73A C73 H73B 107.8
C73 C74 H74A 109.5
C73 C74 H74B 109.5
H74A C74 H74B 109.5
C73 C74 H74C 109.5
H74A C74 H74C 109.5
H74B C74 H74C 109.5
C1 N1 C12 125.6(2)
C1 N1 Ni1 124.3(2)
C12 N1 Ni1 110.06(17)
C3 N2 C24 128.2(2)
C3 N2 Ni1 128.6(2)
C24 N2 Ni1 103.21(16)
C38 N3 C49 125.7(2)
C38 N3 Ni2 124.26(18)
C49 N3 Ni2 110.06(17)
C40 N4 C61 128.8(2)
C40 N4 Ni2 127.88(19)
C61 N4 Ni2 103.01(16)
C36 S1 Ni1 105.42(10)
C73 S2 Ni2 105.40(10)
N2 Ni1 N1 96.06(10)
N2 Ni1 S1 148.03(7)
N1 Ni1 S1 115.87(7)
N4 Ni2 N3 96.24(9)
N4 Ni2 S2 147.65(7)
N3 Ni2 S2 116.09(7)

loop_
_geom_bond_atom_site_label_1
_geom_bond_atom_site_label_2
_geom_bond_distance
C1 N1 1.337(3)
C1 C2 1.406(4)
C1 C4 1.562(4)
C2 C3 1.399(4)
C2 H2 0.9500
C3 N2 1.332(3)
C3 C8 1.552(4)
C4 C5 1.542(4)
C4 C6 1.547(4)
C4 C7 1.547(4)
C5 H5A 0.9800
C5 H5B 0.9800
C5 H5C 0.9800
C6 H6A 0.9800
C6 H6B 0.9800
C6 H6C 0.9800
C7 H7A 0.9800
C7 H7B 0.9800
C7 H7C 0.9800
C8 C9 1.528(4)
C8 C11 1.532(4)
C8 C10 1.540(4)
C9 H9A 0.9800
C9 H9B 0.9800
C9 H9C 0.9800
C10 H10A 0.9800
C10 H10B 0.9800
C10 H10C 0.9800
C11 H11A 0.9800
C11 H11B 0.9800
C11 H11C 0.9800
C12 C13 1.407(4)
C12 C17 1.409(4)
C12 N1 1.438(4)
C13 C14 1.390(4)
C13 C18 1.528(4)
C14 C15 1.381(4)
C14 H14 0.9500
C15 C16 1.381(4)
C15 H15 0.9500
C16 C17 1.384(4)
C16 H16 0.9500
C17 C21 1.523(4)
C18 C20 1.532(4)
C18 C19 1.537(4)
C18 H18 1.0000
C19 H19A 0.9800
C19 H19B 0.9800
C19 H19C 0.9800
C20 H20A 0.9800
C20 H20B 0.9800
C20 H20C 0.9800
C21 C22 1.528(5)
C21 C23 1.528(5)
C21 H21 1.0000
C22 H22A 0.9800
C22 H22B 0.9800
C22 H22C 0.9800
C23 H23A 0.9800
C23 H23B 0.9800
C23 H23C 0.9800
C24 C25 1.409(4)
C24 C29 1.414(4)
C24 N2 1.433(3)
C25 C26 1.391(4)
C25 C30 1.510(4)
C26 C27 1.382(4)
C26 H26 0.9500
C27 C28 1.385(4)
C27 H27 0.9500
C28 C29 1.387(4)
C28 H28 0.9500
C29 C33 1.521(4)
C30 C32 1.507(5)
C30 C31 1.515(4)
C30 H30 1.0000
C31 H31A 0.9800
C31 H31B 0.9800
C31 H31C 0.9800
C32 H32A 0.9800
C32 H32B 0.9800
C32 H32C 0.9800
C33 C34 1.521(4)
C33 C35 1.527(4)
C33 H33 1.0000
C34 H34A 0.9800
C34 H34B 0.9800
C34 H34C 0.9800
C35 H35A 0.9800
C35 H35B 0.9800
C35 H35C 0.9800
C36 C37 1.491(5)
C36 S1 1.838(3)
C36 H36A 0.9900
C36 H36B 0.9900
C37 H37A 0.9800
C37 H37B 0.9800
C37 H37C 0.9800
C38 N3 1.334(3)
C38 C39 1.407(4)
C38 C41 1.559(4)
C39 C40 1.400(4)
C39 H39 0.9500
C40 N4 1.329(4)
C40 C45 1.548(4)
C41 C44 1.535(4)
C41 C42 1.542(4)
C41 C43 1.543(4)
C42 H42A 0.9800
C42 H42B 0.9800
C42 H42C 0.9800
C43 H43A 0.9800
C43 H43B 0.9800
C43 H43C 0.9800
C44 H44A 0.9800
C44 H44B 0.9800
C44 H44C 0.9800
C45 C47 1.533(4)
C45 C48 1.534(4)
C45 C46 1.538(4)
C46 H46A 0.9800
C46 H46B 0.9800
C46 H46C 0.9800
C47 H47A 0.9800
C47 H47B 0.9800
C47 H47C 0.9800
C48 H48A 0.9800
C48 H48B 0.9800
C48 H48C 0.9800
C49 C50 1.400(4)
C49 C54 1.416(4)
C49 N3 1.436(3)
C50 C51 1.400(4)
C50 C55 1.528(4)
C51 C52 1.381(4)
C51 H51 0.9500
C52 C53 1.366(4)
C52 H52 0.9500
C53 C54 1.386(4)
C53 H53 0.9500
C54 C58 1.525(4)
C55 C56 1.530(4)
C55 C57 1.536(4)
C55 H55 1.0000
C56 H56A 0.9800
C56 H56B 0.9800
C56 H56C 0.9800
C57 H57A 0.9800
C57 H57B 0.9800
C57 H57C 0.9800
C58 C59 1.527(4)
C58 C60 1.530(4)
C58 H58 1.0000
C59 H59A 0.9800
C59 H59B 0.9800
C59 H59C 0.9800
C60 H60A 0.9800
C60 H60B 0.9800
C60 H60C 0.9800
C61 C62 1.398(4)
C61 C66 1.415(4)
C61 N4 1.439(3)
C62 C63 1.389(4)
C62 C67 1.521(4)
C63 C64 1.386(4)
C63 H63 0.9500
C64 C65 1.389(4)
C64 H64 0.9500
C65 C66 1.375(4)
C65 H65 0.9500
C66 C70 1.525(4)
C67 C69 1.520(4)
C67 C68 1.522(4)
C67 H67 1.0000
C68 H68A 0.9800
C68 H68B 0.9800
C68 H68C 0.9800
C69 H69A 0.9800
C69 H69B 0.9800
C69 H69C 0.9800
C70 C71 1.526(4)
C70 C72 1.529(4)
C70 H70 1.0000
C71 H71A 0.9800
C71 H71B 0.9800
C71 H71C 0.9800
C72 H72A 0.9800
C72 H72B 0.9800
C72 H72C 0.9800
C73 C74 1.518(4)
C73 S2 1.832(3)
C73 H73A 0.9900
C73 H73B 0.9900
C74 H74A 0.9800
C74 H74B 0.9800
C74 H74C 0.9800
N1 Ni1 1.921(2)
N2 Ni1 1.866(2)
N3 Ni2 1.921(2)
N4 Ni2 1.876(2)
S1 Ni1 2.1506(8)
S2 Ni2 2.1512(8)

loop_
_geom_torsion_atom_site_label_1
_geom_torsion_atom_site_label_2
_geom_torsion_atom_site_label_3
_geom_torsion_atom_site_label_4
_geom_torsion
N1 C1 C2 C3 -0.3(5)
C4 C1 C2 C3 -179.6(3)
C1 C2 C3 N2 0.6(5)
C1 C2 C3 C8 179.5(3)
N1 C1 C4 C5 0.1(4)
C2 C1 C4 C5 179.3(3)
N1 C1 C4 C6 -120.8(3)
C2 C1 C4 C6 58.4(3)
N1 C1 C4 C7 121.0(3)
C2 C1 C4 C7 -59.8(3)
N2 C3 C8 C9 118.7(3)
C2 C3 C8 C9 -60.1(3)
N2 C3 C8 C11 -1.9(4)
C2 C3 C8 C11 179.3(2)
N2 C3 C8 C10 -121.5(3)
C2 C3 C8 C10 59.7(3)
C17 C12 C13 C14 -5.8(4)
N1 C12 C13 C14 -179.3(2)
C17 C12 C13 C18 172.1(3)
N1 C12 C13 C18 -1.4(4)
C12 C13 C14 C15 1.6(4)
C18 C13 C14 C15 -176.4(3)
C13 C14 C15 C16 2.5(4)
C14 C15 C16 C17 -2.6(5)
C15 C16 C17 C12 -1.5(4)
C15 C16 C17 C21 176.7(3)
C13 C12 C17 C16 5.7(4)
N1 C12 C17 C16 179.3(3)
C13 C12 C17 C21 -172.5(3)
N1 C12 C17 C21 1.1(4)
C14 C13 C18 C20 59.7(3)
C12 C13 C18 C20 -118.1(3)
C14 C13 C18 C19 -62.7(4)
C12 C13 C18 C19 119.4(3)
C16 C17 C21 C22 64.5(4)
C12 C17 C21 C22 -117.3(3)
C16 C17 C21 C23 -59.3(4)
C12 C17 C21 C23 118.9(3)
C29 C24 C25 C26 1.4(4)
N2 C24 C25 C26 -170.7(2)
C29 C24 C25 C30 -177.7(2)
N2 C24 C25 C30 10.2(4)
C24 C25 C26 C27 0.8(4)
C30 C25 C26 C27 179.9(3)
C25 C26 C27 C28 -2.2(4)
C26 C27 C28 C29 1.4(4)
C27 C28 C29 C24 0.8(4)
C27 C28 C29 C33 -178.5(3)
C25 C24 C29 C28 -2.2(4)
N2 C24 C29 C28 170.0(2)
C25 C24 C29 C33 177.1(2)
N2 C24 C29 C33 -10.8(4)
C26 C25 C30 C32 -39.8(4)
C24 C25 C30 C32 139.3(3)
C26 C25 C30 C31 83.4(4)
C24 C25 C30 C31 -97.5(3)
C28 C29 C33 C34 -80.8(3)
C24 C29 C33 C34 100.0(3)
C28 C29 C33 C35 42.5(4)
C24 C29 C33 C35 -136.7(3)
N3 C38 C39 C40 2.9(5)
C41 C38 C39 C40 -176.3(3)
C38 C39 C40 N4 -3.3(4)
C38 C39 C40 C45 176.7(3)
N3 C38 C41 C44 -120.8(3)
C39 C38 C41 C44 58.3(3)
N3 C38 C41 C42 -0.4(4)
C39 C38 C41 C42 178.8(2)
N3 C38 C41 C43 120.4(3)
C39 C38 C41 C43 -60.4(3)
N4 C40 C45 C47 -122.0(3)
C39 C40 C45 C47 58.0(3)
N4 C40 C45 C48 -1.6(4)
C39 C40 C45 C48 178.4(2)
N4 C40 C45 C46 118.8(3)
C39 C40 C45 C46 -61.2(3)
C54 C49 C50 C51 6.0(4)
N3 C49 C50 C51 178.8(3)
C54 C49 C50 C55 -173.0(3)
N3 C49 C50 C55 -0.1(4)
C49 C50 C51 C52 -1.1(4)
C55 C50 C51 C52 177.9(3)
C50 C51 C52 C53 -3.4(5)
C51 C52 C53 C54 3.0(5)
C52 C53 C54 C49 1.8(4)
C52 C53 C54 C58 -176.7(3)
C50 C49 C54 C53 -6.3(4)
N3 C49 C54 C53 -179.2(3)
C50 C49 C54 C58 172.2(3)
N3 C49 C54 C58 -0.7(4)
C49 C50 C55 C56 -115.8(3)
C51 C50 C55 C56 65.3(4)
C49 C50 C55 C57 121.2(3)
C51 C50 C55 C57 -57.8(4)
C53 C54 C58 C59 -59.8(4)
C49 C54 C58 C59 121.7(3)
C53 C54 C58 C60 63.3(4)
C49 C54 C58 C60 -115.1(3)
C66 C61 C62 C63 -1.6(4)
N4 C61 C62 C63 171.3(2)
C66 C61 C62 C67 177.7(2)
N4 C61 C62 C67 -9.3(4)
C61 C62 C63 C64 -0.3(4)
C67 C62 C63 C64 -179.7(2)
C62 C63 C64 C65 1.9(4)
C63 C64 C65 C66 -1.7(4)
C64 C65 C66 C61 -0.1(4)
C64 C65 C66 C70 179.1(3)
C62 C61 C66 C65 1.9(4)
N4 C61 C66 C65 -171.2(2)
C62 C61 C66 C70 -177.4(2)
N4 C61 C66 C70 9.6(4)
C63 C62 C67 C69 33.3(4)
C61 C62 C67 C69 -146.0(3)
C63 C62 C67 C68 -89.4(3)
C61 C62 C67 C68 91.2(3)
C65 C66 C70 C71 76.1(3)
C61 C66 C70 C71 -104.7(3)
C65 C66 C70 C72 -47.2(4)
C61 C66 C70 C72 132.0(3)
C2 C1 N1 C12 -179.9(3)
C4 C1 N1 C12 -0.8(4)
C2 C1 N1 Ni1 -0.2(4)
C4 C1 N1 Ni1 178.9(2)
C13 C12 N1 C1 -92.1(3)
C17 C12 N1 C1 94.3(3)
C13 C12 N1 Ni1 88.2(3)
C17 C12 N1 Ni1 -85.5(3)
C2 C3 N2 C24 -178.1(3)
C8 C3 N2 C24 3.2(4)
C2 C3 N2 Ni1 -0.2(4)
C8 C3 N2 Ni1 -179.0(2)
C25 C24 N2 C3 -96.3(3)
C29 C24 N2 C3 91.4(3)
C25 C24 N2 Ni1 85.4(2)
C29 C24 N2 Ni1 -86.9(2)
C39 C38 N3 C49 178.1(2)
C41 C38 N3 C49 -2.9(4)
C39 C38 N3 Ni2 -0.2(4)
C41 C38 N3 Ni2 178.88(19)
C50 C49 N3 C38 96.7(3)
C54 C49 N3 C38 -90.3(3)
C50 C49 N3 Ni2 -84.8(3)
C54 C49 N3 Ni2 88.1(3)
C39 C40 N4 C61 173.7(2)
C45 C40 N4 C61 -6.3(4)
C39 C40 N4 Ni2 1.1(4)
C45 C40 N4 Ni2 -178.98(19)
C62 C61 N4 C40 98.0(3)
C66 C61 N4 C40 -88.9(3)
C62 C61 N4 Ni2 -88.0(2)
C66 C61 N4 Ni2 85.2(2)
C37 C36 S1 Ni1 109.0(2)
C74 C73 S2 Ni2 -107.5(2)
C3 N2 Ni1 N1 -0.2(2)
C24 N2 Ni1 N1 178.09(16)
C3 N2 Ni1 S1 -177.25(17)
C24 N2 Ni1 S1 1.0(3)
C1 N1 Ni1 N2 0.4(2)
C12 N1 Ni1 N2 -179.86(17)
C1 N1 Ni1 S1 178.68(19)
C12 N1 Ni1 S1 -1.58(19)
C36 S1 Ni1 N2 -11.62(18)
C36 S1 Ni1 N1 171.62(13)
C40 N4 Ni2 N3 0.8(2)
C61 N4 Ni2 N3 -173.37(16)
C40 N4 Ni2 S2 178.82(16)
C61 N4 Ni2 S2 4.7(2)
C38 N3 Ni2 N4 -1.2(2)
C49 N3 Ni2 N4 -179.68(17)
C38 N3 Ni2 S2 179.97(18)
C49 N3 Ni2 S2 1.48(19)
C73 S2 Ni2 N4 7.47(18)
C73 S2 Ni2 N3 -174.68(12)
